data_4333108
loop_
_publ_author_name
'Biju, S.'
'Raj, D. B. Ambili'
'Reddy, M. L. P.'
'Kariuki, B. M.'

_publ_section_title
;
 Synthesis, Crystal Structure, and Luminescent Properties of Novel
 Eu3+Heterocyclic \b-Diketonate Complexes with Bidentate Nitrogen Donors
;
_journal_issue 26
_journal_name_full 'Inorganic Chemistry'
_journal_page_first 10651
_journal_page_last 10660
_journal_paper_doi 10.1021/ic061425a
_journal_volume 45
_journal_year 2006
_chemical_formula_sum 'C60.7 H39.4 Cl1.4 Eu N5 O9'
_chemical_formula_weight 1184.36
_chemical_name_systematic
;
 ?
;
_space_group_IT_number 2
_symmetry_cell_setting triclinic
_symmetry_space_group_name_Hall '-P 1'
_symmetry_space_group_name_H-M 'P -1'
_atom_sites_solution_hydrogens geom
_atom_sites_solution_primary direct
_atom_sites_solution_secondary difmap
_audit_creation_method SHELXL-97
_cell_angle_alpha 80.343(3)
_cell_angle_beta 75.786(2)
_cell_angle_gamma 72.842(3)
_cell_formula_units_Z 2
_cell_length_a 10.5185(4)
_cell_length_b 16.7762(8)
_cell_length_c 16.8211(7)
_cell_measurement_temperature 296(2)
_cell_volume 2734.7(2)
_computing_cell_refinement SAINTPLUS
_computing_data_collection SMART
_computing_data_reduction SAINTPLUS
_computing_structure_refinement SHELXTL
_computing_structure_solution SHELXTL
_diffrn_ambient_temperature 296(2)
_diffrn_measured_fraction_theta_full 0.889
_diffrn_measured_fraction_theta_max 0.889
_diffrn_measurement_device_type 'Bruker Smart 6000 CCD'
_diffrn_measurement_method 'CCD Scans'
_diffrn_radiation_monochromator graphite
_diffrn_radiation_source 'fine-focus sealed tube'
_diffrn_radiation_type CuK\a
_diffrn_radiation_wavelength 1.54178
_diffrn_reflns_av_R_equivalents 0.0591
_diffrn_reflns_av_sigmaI/netI 0.0789
_diffrn_reflns_limit_h_max 11
_diffrn_reflns_limit_h_min -12
_diffrn_reflns_limit_k_max 19
_diffrn_reflns_limit_k_min -19
_diffrn_reflns_limit_l_max 19
_diffrn_reflns_limit_l_min -19
_diffrn_reflns_number 17861
_diffrn_reflns_theta_full 65.60
_diffrn_reflns_theta_max 65.60
_diffrn_reflns_theta_min 2.72
_exptl_absorpt_coefficient_mu 9.348
_exptl_absorpt_correction_T_max 0.4550
_exptl_absorpt_correction_T_min 0.2565
_exptl_crystal_density_diffrn 1.438
_exptl_crystal_density_method 'not measured'
_exptl_crystal_F_000 1195
_exptl_crystal_size_max 0.20
_exptl_crystal_size_mid 0.20
_exptl_crystal_size_min 0.10
_refine_diff_density_max 0.637
_refine_diff_density_min -0.514
_refine_diff_density_rms 0.065
_refine_ls_extinction_method none
_refine_ls_goodness_of_fit_ref 1.009
_refine_ls_hydrogen_treatment mixed
_refine_ls_matrix_type full
_refine_ls_number_parameters 703
_refine_ls_number_reflns 8386
_refine_ls_number_restraints 0
_refine_ls_restrained_S_all 1.009
_refine_ls_R_factor_all 0.0734
_refine_ls_R_factor_gt 0.0473
_refine_ls_shift/su_max 0.001
_refine_ls_shift/su_mean 0.000
_refine_ls_structure_factor_coef Fsqd
_refine_ls_weighting_details 'calc w=1/[\s^2^(Fo^2^)+(0.0533P)^2^+0.0000P] where P=(Fo^2^+2Fc^2^)/3'
_refine_ls_weighting_scheme calc
_refine_ls_wR_factor_gt 0.1049
_refine_ls_wR_factor_ref 0.1165
_reflns_number_gt 6329
_reflns_number_total 8386
_reflns_threshold_expression >2sigma(I)
_cod_data_source_file ic061425asup2.cif
_cod_data_source_block mlpr061
_cod_depositor_comments
;
The following automatic conversions were performed:

'_symmetry_cell_setting' value 'Triclinic' changed to 'triclinic'
according to /home/saulius/struct/CIF-dictionaries/cif_core.dic
dictionary named 'cif_core.dic' version 2.4.2 from 2011-04-26.

Automatic conversion script
Id: cif_fix_values 1891 2012-01-12 08:04:46Z andrius 
;
_cod_original_sg_symbol_H-M P-1
_cod_original_formula_sum 'C60.70 H39.40 Cl1.40 Eu N5 O9'
_cod_database_code 4333108

loop_
_symmetry_equiv_pos_as_xyz
'x, y, z'
'-x, -y, -z'

loop_
_atom_site_label
_atom_site_type_symbol
_atom_site_fract_x
_atom_site_fract_y
_atom_site_fract_z
_atom_site_U_iso_or_equiv
_atom_site_adp_type
_atom_site_occupancy
_atom_site_symmetry_multiplicity
_atom_site_calc_flag
_atom_site_refinement_flags
C1 C 0.4701(6) 0.1976(4) 0.5984(4) 0.0567(16) Uani 1 1 d .
C2 C 0.4571(6) 0.2628(4) 0.6471(3) 0.0478(14) Uani 1 1 d .
C3 C 0.3945(6) 0.3363(4) 0.6030(4) 0.0511(15) Uani 1 1 d .
C4 C 0.4906(5) 0.2653(4) 0.7232(3) 0.0447(13) Uani 1 1 d .
C5 C 0.5343(8) 0.1053(4) 0.6085(4) 0.0644(18) Uani 1 1 d .
C6 C 0.6617(8) 0.0738(4) 0.6256(4) 0.074(2) Uani 1 1 d .
H6 H 0.7095 0.1098 0.6328 0.089 Uiso 1 1 calc R
C7 C 0.7181(10) -0.0117(6) 0.6321(5) 0.103(3) Uani 1 1 d .
H7 H 0.8049 -0.0335 0.6432 0.123 Uiso 1 1 calc R
C8 C 0.6464(16) -0.0653(6) 0.6223(6) 0.126(4) Uani 1 1 d .
H8 H 0.6845 -0.1230 0.6280 0.151 Uiso 1 1 calc R
C9 C 0.5238(15) -0.0350(7) 0.6049(6) 0.124(4) Uani 1 1 d .
H9 H 0.4781 -0.0718 0.5967 0.148 Uiso 1 1 calc R
C10 C 0.4624(10) 0.0508(5) 0.5985(5) 0.095(3) Uani 1 1 d .
H10 H 0.3752 0.0716 0.5879 0.114 Uiso 1 1 calc R
C11 C 0.5373(6) 0.1899(3) 0.7794(3) 0.0477(14) Uani 1 1 d .
C12 C 0.6457(6) 0.1856(4) 0.8147(4) 0.0604(17) Uani 1 1 d .
H12 H 0.6890 0.2285 0.8015 0.072 Uiso 1 1 calc R
C13 C 0.6889(8) 0.1177(5) 0.8691(4) 0.081(2) Uani 1 1 d .
H13 H 0.7633 0.1138 0.8914 0.097 Uiso 1 1 calc R
C14 C 0.6228(10) 0.0562(5) 0.8903(4) 0.088(3) Uani 1 1 d .
H14 H 0.6521 0.0107 0.9276 0.105 Uiso 1 1 calc R
C15 C 0.5140(10) 0.0605(5) 0.8576(5) 0.088(2) Uani 1 1 d .
H15 H 0.4681 0.0189 0.8734 0.105 Uiso 1 1 calc R
C16 C 0.4727(7) 0.1269(4) 0.8011(4) 0.0688(18) Uani 1 1 d .
H16 H 0.4004 0.1291 0.7774 0.083 Uiso 1 1 calc R
C17 C 0.2174(6) 0.7934(4) 0.6151(4) 0.0559(15) Uani 1 1 d .
C18 C 0.2858(5) 0.7161(4) 0.6564(3) 0.0480(14) Uani 1 1 d .
C19 C 0.3287(6) 0.6587(4) 0.5971(3) 0.0491(14) Uani 1 1 d .
C20 C 0.3199(5) 0.6914(4) 0.7348(3) 0.0467(14) Uani 1 1 d .
C21 C 0.1450(6) 0.8772(4) 0.6435(4) 0.0617(17) Uani 1 1 d .
C22 C 0.1572(9) 0.9492(5) 0.5901(5) 0.094(3) Uani 1 1 d .
H22 H 0.2124 0.9446 0.5377 0.113 Uiso 1 1 calc R
C23 C 0.0877(11) 1.0261(5) 0.6153(6) 0.125(4) Uani 1 1 d .
H23 H 0.0940 1.0741 0.5796 0.149 Uiso 1 1 calc R
C24 C 0.0078(10) 1.0330(6) 0.6939(7) 0.123(4) Uani 1 1 d .
H24 H -0.0378 1.0856 0.7114 0.148 Uiso 1 1 calc R
C25 C -0.0039(8) 0.9627(6) 0.7456(6) 0.102(3) Uani 1 1 d .
H25 H -0.0582 0.9676 0.7982 0.123 Uiso 1 1 calc R
C26 C 0.0626(7) 0.8854(5) 0.7212(4) 0.076(2) Uani 1 1 d .
H26 H 0.0528 0.8379 0.7569 0.091 Uiso 1 1 calc R
C27 C 0.3114(6) 0.7548(4) 0.7903(4) 0.0543(15) Uani 1 1 d .
C28 C 0.3543(7) 0.8263(4) 0.7598(4) 0.0657(18) Uani 1 1 d .
H28 H 0.3912 0.8354 0.7039 0.079 Uiso 1 1 calc R
C29 C 0.3422(8) 0.8844(5) 0.8127(6) 0.089(2) Uani 1 1 d .
H29 H 0.3725 0.9322 0.7924 0.107 Uiso 1 1 calc R
C30 C 0.2867(10) 0.8720(6) 0.8935(6) 0.109(3) Uani 1 1 d .
H30 H 0.2747 0.9127 0.9280 0.130 Uiso 1 1 calc R
C31 C 0.2478(10) 0.8001(6) 0.9252(5) 0.101(3) Uani 1 1 d .
H31 H 0.2125 0.7912 0.9814 0.121 Uiso 1 1 calc R
C32 C 0.2611(7) 0.7402(5) 0.8733(4) 0.0701(19) Uani 1 1 d .
H32 H 0.2363 0.6908 0.8946 0.084 Uiso 1 1 calc R
C33 C -0.0287(5) 0.6229(4) 0.9114(3) 0.0470(14) Uani 1 1 d .
C34 C 0.0563(5) 0.5781(4) 0.8437(3) 0.0475(14) Uani 1 1 d .
C35 C 0.1635(6) 0.5216(4) 0.8770(3) 0.0503(15) Uani 1 1 d .
C36 C 0.0512(5) 0.5783(4) 0.7592(3) 0.0487(14) Uani 1 1 d .
C37 C -0.1539(5) 0.6925(4) 0.9176(3) 0.0493(14) Uani 1 1 d .
C38 C -0.1709(7) 0.7583(4) 0.8559(4) 0.0650(18) Uani 1 1 d .
H38 H -0.1032 0.7583 0.8085 0.078 Uiso 1 1 calc R
C39 C -0.2866(8) 0.8233(4) 0.8642(5) 0.082(2) Uani 1 1 d .
H39 H -0.2975 0.8676 0.8228 0.098 Uiso 1 1 calc R
C40 C -0.3862(8) 0.8226(5) 0.9339(5) 0.091(3) Uani 1 1 d .
H40 H -0.4653 0.8663 0.9395 0.109 Uiso 1 1 calc R
C41 C -0.3708(7) 0.7592(5) 0.9945(5) 0.083(2) Uani 1 1 d .
H41 H -0.4386 0.7601 1.0420 0.100 Uiso 1 1 calc R
C42 C -0.2559(6) 0.6930(4) 0.9867(4) 0.0671(18) Uani 1 1 d .
H42 H -0.2472 0.6487 1.0281 0.080 Uiso 1 1 calc R
C43 C -0.0757(5) 0.6159(4) 0.7277(3) 0.0500(15) Uani 1 1 d .
C44 C -0.0671(6) 0.6558(4) 0.6482(4) 0.0662(18) Uani 1 1 d .
H44 H 0.0161 0.6617 0.6166 0.079 Uiso 1 1 calc R
C45 C -0.1854(7) 0.6870(5) 0.6160(4) 0.081(2) Uani 1 1 d .
H45 H -0.1804 0.7132 0.5625 0.097 Uiso 1 1 calc R
C46 C -0.3090(7) 0.6791(5) 0.6632(5) 0.079(2) Uani 1 1 d .
H46 H -0.3875 0.7011 0.6421 0.095 Uiso 1 1 calc R
C47 C -0.3158(6) 0.6395(5) 0.7401(5) 0.072(2) Uani 1 1 d .
H47 H -0.3994 0.6329 0.7706 0.086 Uiso 1 1 calc R
C48 C -0.2014(6) 0.6079(4) 0.7755(4) 0.0583(16) Uani 1 1 d .
H48 H -0.2086 0.5822 0.8293 0.070 Uiso 1 1 calc R
C49 C 0.6808(6) 0.4740(4) 0.5606(3) 0.0518(15) Uani 1 1 d .
H49 H 0.6122 0.4947 0.5308 0.062 Uiso 1 1 calc R
C50 C 0.8159(6) 0.4568(4) 0.5163(4) 0.0653(18) Uani 1 1 d .
H50 H 0.8362 0.4639 0.4590 0.078 Uiso 1 1 calc R
C51 C 0.9165(7) 0.4292(5) 0.5603(4) 0.074(2) Uani 1 1 d .
H51 H 1.0072 0.4176 0.5329 0.088 Uiso 1 1 calc R
C52 C 0.8835(6) 0.4182(4) 0.6465(4) 0.0595(16) Uani 1 1 d .
C53 C 0.7451(5) 0.4368(3) 0.6854(3) 0.0457(14) Uani 1 1 d .
C54 C 0.9852(7) 0.3919(5) 0.6951(5) 0.081(2) Uani 1 1 d .
H54 H 1.0768 0.3802 0.6695 0.097 Uiso 1 1 calc R
C55 C 0.9489(7) 0.3838(5) 0.7781(5) 0.078(2) Uani 1 1 d .
H55 H 1.0164 0.3681 0.8088 0.094 Uiso 1 1 calc R
C56 C 0.8093(6) 0.3988(4) 0.8202(4) 0.0608(17) Uani 1 1 d .
C57 C 0.7080(6) 0.4272(4) 0.7729(4) 0.0499(14) Uani 1 1 d .
C58 C 0.7686(7) 0.3907(5) 0.9058(4) 0.077(2) Uani 1 1 d .
H58 H 0.8331 0.3714 0.9387 0.093 Uiso 1 1 calc R
C59 C 0.6352(8) 0.4108(5) 0.9406(4) 0.086(2) Uani 1 1 d .
H59 H 0.6068 0.4057 0.9976 0.104 Uiso 1 1 calc R
C60 C 0.5382(6) 0.4398(4) 0.8900(4) 0.0664(19) Uani 1 1 d .
H60 H 0.4464 0.4534 0.9150 0.080 Uiso 1 1 calc R
N1 N 0.4203(6) 0.2264(3) 0.5323(3) 0.0737(16) Uani 1 1 d .
N2 N 0.2192(5) 0.7846(3) 0.5389(3) 0.0695(15) Uani 1 1 d .
N3 N 0.0226(5) 0.6002(3) 0.9778(3) 0.0620(14) Uani 1 1 d .
N4 N 0.6444(4) 0.4629(3) 0.6413(3) 0.0451(11) Uani 1 1 d .
N5 N 0.5724(4) 0.4484(3) 0.8090(3) 0.0478(11) Uani 1 1 d .
O1 O 0.4778(4) 0.3354(2) 0.7478(2) 0.0588(11) Uani 1 1 d .
O2 O 0.3591(4) 0.4121(3) 0.6150(2) 0.0570(10) Uani 1 1 d .
O3 O 0.3686(5) 0.3160(3) 0.5350(3) 0.0749(13) Uani 1 1 d .
O4 O 0.3621(4) 0.6152(2) 0.7608(2) 0.0505(10) Uani 1 1 d .
O5 O 0.3927(4) 0.5838(2) 0.5974(2) 0.0530(10) Uani 1 1 d .
O6 O 0.2932(4) 0.6994(3) 0.5251(2) 0.0639(11) Uani 1 1 d .
O7 O 0.1567(3) 0.5459(2) 0.7095(2) 0.0501(10) Uani 1 1 d .
O8 O 0.2655(4) 0.4663(3) 0.8475(2) 0.0571(11) Uani 1 1 d .
O9 O 0.1448(4) 0.5336(3) 0.9569(2) 0.0633(12) Uani 1 1 d .
Eu1 Eu 0.39589(3) 0.48235(2) 0.71434(2) 0.04079(12) Uani 1 1 d .
C61 C 0.1146(19) 0.1666(14) 0.9429(15) 0.187(10) Uani 0.70 1 d P
H61A H 0.0573 0.2145 0.9715 0.225 Uiso 0.70 1 calc PR
H61B H 0.2079 0.1702 0.9307 0.225 Uiso 0.70 1 calc PR
Cl1 Cl 0.0679(8) 0.1674(6) 0.8598(5) 0.262(4) Uani 0.70 1 d P
Cl2 Cl 0.1017(7) 0.0770(5) 1.0025(5) 0.254(4) Uani 0.70 1 d P

loop_
_atom_site_aniso_label
_atom_site_aniso_U_11
_atom_site_aniso_U_22
_atom_site_aniso_U_33
_atom_site_aniso_U_23
_atom_site_aniso_U_13
_atom_site_aniso_U_12
C1 0.067(4) 0.058(4) 0.048(4) -0.007(3) -0.015(3) -0.018(3)
C2 0.052(3) 0.049(4) 0.040(3) -0.006(3) -0.013(3) -0.007(3)
C3 0.053(3) 0.050(4) 0.050(4) -0.004(3) -0.023(3) -0.004(3)
C4 0.038(3) 0.045(4) 0.048(3) -0.007(3) -0.010(2) -0.005(3)
C5 0.100(5) 0.048(4) 0.045(4) -0.007(3) -0.010(3) -0.022(4)
C6 0.094(6) 0.054(5) 0.066(5) -0.014(3) -0.013(4) -0.005(4)
C7 0.135(8) 0.071(6) 0.078(6) -0.016(5) -0.020(5) 0.011(6)
C8 0.227(14) 0.056(6) 0.077(6) -0.002(5) -0.025(8) -0.020(8)
C9 0.231(14) 0.077(8) 0.082(7) 0.006(5) -0.028(8) -0.080(9)
C10 0.145(8) 0.078(6) 0.076(5) 0.002(4) -0.032(5) -0.050(6)
C11 0.059(4) 0.036(3) 0.040(3) -0.009(3) -0.011(3) 0.002(3)
C12 0.067(4) 0.054(4) 0.056(4) -0.011(3) -0.022(3) 0.002(3)
C13 0.085(5) 0.079(6) 0.062(4) -0.001(4) -0.030(4) 0.012(4)
C14 0.136(8) 0.048(5) 0.059(5) 0.001(4) -0.028(5) 0.010(5)
C15 0.144(8) 0.051(5) 0.066(5) 0.003(4) -0.021(5) -0.028(5)
C16 0.088(5) 0.063(5) 0.054(4) 0.000(3) -0.015(4) -0.022(4)
C17 0.051(4) 0.062(4) 0.051(4) 0.000(3) -0.013(3) -0.011(3)
C18 0.044(3) 0.049(4) 0.043(3) -0.006(3) -0.010(2) 0.001(3)
C19 0.046(3) 0.048(4) 0.045(3) 0.008(3) -0.010(3) -0.006(3)
C20 0.038(3) 0.050(4) 0.047(3) -0.007(3) -0.007(2) -0.004(3)
C21 0.052(4) 0.050(4) 0.072(4) -0.013(3) -0.014(3) 0.007(3)
C22 0.113(7) 0.061(5) 0.081(5) -0.001(4) 0.000(5) -0.003(5)
C23 0.158(9) 0.051(6) 0.118(8) -0.004(5) 0.011(7) 0.006(6)
C24 0.131(8) 0.066(7) 0.137(9) -0.031(6) 0.000(7) 0.015(6)
C25 0.083(6) 0.100(7) 0.092(6) -0.024(6) 0.009(5) 0.011(5)
C26 0.062(4) 0.069(5) 0.074(5) -0.006(4) -0.003(4) 0.005(4)
C27 0.052(4) 0.052(4) 0.059(4) -0.013(3) -0.021(3) 0.000(3)
C28 0.069(4) 0.066(5) 0.068(4) -0.006(4) -0.020(3) -0.023(4)
C29 0.101(6) 0.092(6) 0.091(6) -0.022(5) -0.020(5) -0.042(5)
C30 0.144(9) 0.103(8) 0.097(7) -0.041(6) -0.020(6) -0.047(7)
C31 0.135(8) 0.117(8) 0.058(5) -0.036(5) -0.010(5) -0.037(6)
C32 0.083(5) 0.077(5) 0.054(4) -0.007(4) -0.018(4) -0.024(4)
C33 0.031(3) 0.065(4) 0.045(3) -0.013(3) -0.008(2) -0.008(3)
C34 0.036(3) 0.056(4) 0.048(3) -0.004(3) -0.013(2) -0.006(3)
C35 0.041(3) 0.067(4) 0.035(3) -0.002(3) -0.006(2) -0.006(3)
C36 0.038(3) 0.050(4) 0.054(4) -0.013(3) -0.010(3) -0.002(3)
C37 0.041(3) 0.052(4) 0.050(3) -0.014(3) -0.007(3) -0.003(3)
C38 0.073(4) 0.057(4) 0.055(4) -0.009(3) -0.001(3) -0.010(4)
C39 0.103(6) 0.045(4) 0.079(5) -0.003(4) -0.019(5) 0.005(4)
C40 0.079(5) 0.071(6) 0.089(6) -0.019(5) -0.004(4) 0.025(4)
C41 0.064(4) 0.078(6) 0.076(5) -0.017(4) 0.013(4) 0.008(4)
C42 0.053(4) 0.068(5) 0.060(4) -0.005(3) 0.003(3) 0.001(3)
C43 0.040(3) 0.053(4) 0.053(4) -0.018(3) -0.019(3) 0.007(3)
C44 0.054(4) 0.084(5) 0.051(4) -0.012(3) -0.015(3) 0.001(3)
C45 0.073(5) 0.096(6) 0.062(4) -0.018(4) -0.032(4) 0.018(4)
C46 0.051(4) 0.092(6) 0.094(6) -0.035(5) -0.037(4) 0.013(4)
C47 0.037(4) 0.080(5) 0.104(6) -0.024(4) -0.023(4) -0.011(3)
C48 0.040(3) 0.065(4) 0.072(4) -0.025(3) -0.013(3) -0.006(3)
C49 0.045(3) 0.060(4) 0.048(4) -0.007(3) -0.013(3) -0.006(3)
C50 0.054(4) 0.085(5) 0.050(4) -0.007(3) -0.005(3) -0.014(4)
C51 0.048(4) 0.089(6) 0.068(5) -0.002(4) -0.003(3) -0.005(4)
C52 0.045(3) 0.061(4) 0.065(4) -0.005(3) -0.016(3) 0.000(3)
C53 0.035(3) 0.046(4) 0.054(4) -0.012(3) -0.015(3) -0.001(2)
C54 0.043(4) 0.104(6) 0.086(6) -0.010(5) -0.023(4) 0.005(4)
C55 0.048(4) 0.088(6) 0.100(6) -0.011(4) -0.046(4) 0.005(4)
C56 0.051(4) 0.062(4) 0.073(5) -0.014(3) -0.033(3) 0.001(3)
C57 0.047(3) 0.044(4) 0.057(4) -0.012(3) -0.022(3) 0.003(3)
C58 0.069(5) 0.095(6) 0.070(5) -0.022(4) -0.046(4) 0.008(4)
C59 0.083(5) 0.112(7) 0.055(4) -0.017(4) -0.034(4) 0.008(5)
C60 0.055(4) 0.093(5) 0.049(4) -0.019(3) -0.023(3) 0.000(3)
N1 0.109(5) 0.058(4) 0.063(4) -0.014(3) -0.041(3) -0.010(3)
N2 0.076(4) 0.060(4) 0.059(4) -0.002(3) -0.020(3) 0.003(3)
N3 0.037(3) 0.088(4) 0.055(3) -0.019(3) -0.006(2) -0.003(3)
N4 0.034(2) 0.055(3) 0.041(3) -0.009(2) -0.006(2) -0.004(2)
N5 0.046(3) 0.053(3) 0.044(3) -0.009(2) -0.019(2) -0.001(2)
O1 0.074(3) 0.045(3) 0.060(3) -0.007(2) -0.034(2) -0.003(2)
O2 0.066(3) 0.051(3) 0.052(2) -0.008(2) -0.029(2) 0.002(2)
O3 0.100(4) 0.068(3) 0.065(3) -0.010(2) -0.047(3) -0.007(3)
O4 0.050(2) 0.045(3) 0.055(2) -0.0062(19) -0.0195(18) -0.0024(19)
O5 0.057(2) 0.050(3) 0.045(2) -0.0008(18) -0.0136(18) -0.004(2)
O6 0.084(3) 0.052(3) 0.048(2) -0.001(2) -0.021(2) -0.001(2)
O7 0.0311(19) 0.062(3) 0.049(2) -0.0120(19) -0.0099(17) 0.0040(18)
O8 0.045(2) 0.063(3) 0.048(2) 0.000(2) -0.0081(18) 0.004(2)
O9 0.040(2) 0.095(3) 0.046(2) -0.009(2) -0.0114(18) -0.001(2)
Eu1 0.03327(17) 0.0433(2) 0.04106(19) -0.00614(13) -0.01277(12) 0.00211(13)
C61 0.127(14) 0.21(2) 0.28(3) -0.14(2) -0.050(16) -0.053(15)
Cl1 0.218(7) 0.322(10) 0.237(8) 0.047(7) -0.083(6) -0.072(7)
Cl2 0.200(6) 0.252(8) 0.246(7) -0.001(6) -0.061(5) 0.037(6)

loop_
_atom_type_symbol
_atom_type_description
_atom_type_scat_dispersion_real
_atom_type_scat_dispersion_imag
_atom_type_scat_source
C C 0.0181 0.0091 'International Tables Vol C Tables 4.2.6.8 and 6.1.1.4'
H H 0.0000 0.0000 'International Tables Vol C Tables 4.2.6.8 and 6.1.1.4'
N N 0.0311 0.0180 'International Tables Vol C Tables 4.2.6.8 and 6.1.1.4'
O O 0.0492 0.0322 'International Tables Vol C Tables 4.2.6.8 and 6.1.1.4'
Eu Eu -8.9294 11.1857 'International Tables Vol C Tables 4.2.6.8 and 6.1.1.4'
Cl Cl 0.3639 0.7018 'International Tables Vol C Tables 4.2.6.8 and 6.1.1.4'

loop_
_geom_angle_atom_site_label_1
_geom_angle_atom_site_label_2
_geom_angle_atom_site_label_3
_geom_angle
N1 C1 C2 112.2(6)
N1 C1 C5 116.2(5)
C2 C1 C5 131.5(5)
C3 C2 C4 121.0(5)
C3 C2 C1 104.3(5)
C4 C2 C1 134.7(5)
O2 C3 O3 117.8(5)
O2 C3 C2 133.2(5)
O3 C3 C2 109.0(5)
O1 C4 C2 120.0(5)
O1 C4 C11 115.9(5)
C2 C4 C11 124.1(5)
C6 C5 C10 120.1(7)
C6 C5 C1 121.4(6)
C10 C5 C1 118.5(7)
C5 C6 C7 119.3(8)
C6 C7 C8 120.4(10)
C9 C8 C7 120.5(10)
C8 C9 C10 121.1(10)
C9 C10 C5 118.7(9)
C16 C11 C12 119.2(6)
C16 C11 C4 122.3(5)
C12 C11 C4 118.4(5)
C13 C12 C11 119.8(7)
C14 C13 C12 120.1(7)
C13 C14 C15 120.8(7)
C14 C15 C16 119.5(8)
C11 C16 C15 120.6(7)
N2 C17 C18 111.4(6)
N2 C17 C21 116.5(5)
C18 C17 C21 132.1(6)
C19 C18 C20 120.1(5)
C19 C18 C17 104.5(5)
C20 C18 C17 135.2(6)
O5 C19 O6 117.7(5)
O5 C19 C18 133.5(5)
O6 C19 C18 108.8(5)
O5 C19 Eu1 36.1(2)
O6 C19 Eu1 147.8(4)
C18 C19 Eu1 100.4(3)
O4 C20 C18 122.0(5)
O4 C20 C27 116.6(5)
C18 C20 C27 121.4(5)
C26 C21 C22 119.3(7)
C26 C21 C17 121.2(6)
C22 C21 C17 119.4(6)
C23 C22 C21 119.5(8)
C22 C23 C24 120.2(9)
C25 C24 C23 119.9(9)
C26 C25 C24 120.8(8)
C25 C26 C21 120.2(7)
C32 C27 C28 120.0(6)
C32 C27 C20 118.6(6)
C28 C27 C20 121.4(6)
C27 C28 C29 119.7(7)
C30 C29 C28 120.3(8)
C29 C30 C31 120.6(8)
C30 C31 C32 120.0(8)
C27 C32 C31 119.3(7)
N3 C33 C34 111.8(5)
N3 C33 C37 115.8(5)
C34 C33 C37 132.2(5)
C35 C34 C33 104.4(5)
C35 C34 C36 120.2(5)
C33 C34 C36 135.3(5)
O8 C35 O9 118.1(5)
O8 C35 C34 133.2(5)
O9 C35 C34 108.8(5)
O8 C35 Eu1 37.6(2)
O9 C35 Eu1 142.0(4)
C34 C35 Eu1 101.5(3)
O7 C36 C34 119.7(5)
O7 C36 C43 118.0(5)
C34 C36 C43 122.3(5)
C42 C37 C38 118.8(6)
C42 C37 C33 119.5(5)
C38 C37 C33 121.7(5)
C39 C38 C37 120.6(6)
C40 C39 C38 119.4(7)
C41 C40 C39 120.8(7)
C40 C41 C42 120.5(7)
C37 C42 C41 119.9(6)
C44 C43 C48 120.2(5)
C44 C43 C36 118.8(5)
C48 C43 C36 120.9(5)
C43 C44 C45 119.3(6)
C46 C45 C44 120.4(7)
C47 C46 C45 119.8(6)
C46 C47 C48 122.1(7)
C47 C48 C43 118.2(6)
N4 C49 C50 124.6(5)
C51 C50 C49 117.6(6)
C50 C51 C52 120.2(6)
C51 C52 C53 118.1(5)
C51 C52 C54 122.1(6)
C53 C52 C54 119.7(6)
N4 C53 C52 121.7(5)
N4 C53 C57 118.7(5)
C52 C53 C57 119.6(5)
C55 C54 C52 120.2(6)
C54 C55 C56 121.9(6)
C58 C56 C57 118.4(6)
C58 C56 C55 123.2(6)
C57 C56 C55 118.4(6)
N5 C57 C56 121.7(5)
N5 C57 C53 118.2(5)
C56 C57 C53 120.2(5)
C59 C58 C56 119.4(6)
C58 C59 C60 119.7(7)
N5 C60 C59 122.7(6)
C1 N1 O3 105.9(5)
C17 N2 O6 106.9(5)
C33 N3 O9 106.1(4)
C49 N4 C53 117.7(5)
C49 N4 Eu1 121.8(3)
C53 N4 Eu1 120.4(3)
C60 N5 C57 118.1(5)
C60 N5 Eu1 123.1(4)
C57 N5 Eu1 118.2(3)
C4 O1 Eu1 141.8(3)
C3 O2 Eu1 131.8(3)
C3 O3 N1 108.5(4)
C20 O4 Eu1 136.8(3)
C19 O5 Eu1 126.0(3)
C19 O6 N2 108.3(4)
C36 O7 Eu1 136.1(3)
C35 O8 Eu1 123.4(3)
C35 O9 N3 108.9(4)
O8 Eu1 O2 115.81(15)
O8 Eu1 O5 138.01(13)
O2 Eu1 O5 77.38(14)
O8 Eu1 O1 79.61(14)
O2 Eu1 O1 71.47(13)
O5 Eu1 O1 139.90(14)
O8 Eu1 O4 78.54(14)
O2 Eu1 O4 145.35(13)
O5 Eu1 O4 72.32(13)
O1 Eu1 O4 143.06(12)
O8 Eu1 O7 71.65(12)
O2 Eu1 O7 76.33(13)
O5 Eu1 O7 73.74(13)
O1 Eu1 O7 120.77(14)
O4 Eu1 O7 79.36(13)
O8 Eu1 N4 139.53(13)
O2 Eu1 N4 90.64(14)
O5 Eu1 N4 74.73(13)
O1 Eu1 N4 80.92(15)
O4 Eu1 N4 97.14(14)
O7 Eu1 N4 147.80(13)
O8 Eu1 N5 76.22(14)
O2 Eu1 N5 134.91(14)
O5 Eu1 N5 124.24(14)
O1 Eu1 N5 68.43(14)
O4 Eu1 N5 77.63(13)
O7 Eu1 N5 143.47(13)
N4 Eu1 N5 63.67(14)
O8 Eu1 C35 19.01(13)
O2 Eu1 C35 118.49(15)
O5 Eu1 C35 119.02(14)
O1 Eu1 C35 98.09(15)
O4 Eu1 C35 65.25(15)
O7 Eu1 C35 57.41(13)
N4 Eu1 C35 149.17(14)
N5 Eu1 C35 87.12(14)
O8 Eu1 C19 120.79(14)
O2 Eu1 C19 89.78(14)
O5 Eu1 C19 17.89(13)
O1 Eu1 C19 157.53(14)
O4 Eu1 C19 57.16(14)
O7 Eu1 C19 63.82(13)
N4 Eu1 C19 87.20(14)
N5 Eu1 C19 122.62(15)
C35 Eu1 C19 101.82(15)
Cl1 C61 Cl2 108.7(10)

loop_
_geom_bond_atom_site_label_1
_geom_bond_atom_site_label_2
_geom_bond_distance
C1 N1 1.303(7)
C1 C2 1.430(8)
C1 C5 1.495(9)
C2 C3 1.399(8)
C2 C4 1.418(7)
C3 O2 1.253(7)
C3 O3 1.355(7)
C4 O1 1.272(6)
C4 C11 1.481(7)
C5 C6 1.371(10)
C5 C10 1.399(10)
C6 C7 1.378(10)
C7 C8 1.385(14)
C8 C9 1.325(15)
C9 C10 1.392(13)
C11 C16 1.374(9)
C11 C12 1.388(8)
C12 C13 1.375(9)
C13 C14 1.362(11)
C14 C15 1.366(11)
C15 C16 1.376(9)
C17 N2 1.308(7)
C17 C18 1.440(8)
C17 C21 1.484(9)
C18 C19 1.404(8)
C18 C20 1.415(7)
C19 O5 1.239(6)
C19 O6 1.366(6)
C19 Eu1 3.261(6)
C20 O4 1.262(6)
C20 C27 1.500(8)
C21 C26 1.382(9)
C21 C22 1.398(9)
C22 C23 1.361(11)
C23 C24 1.385(12)
C24 C25 1.360(12)
C25 C26 1.356(10)
C27 C32 1.374(9)
C27 C28 1.379(9)
C28 C29 1.386(10)
C29 C30 1.349(11)
C30 C31 1.370(12)
C31 C32 1.394(10)
C33 N3 1.310(7)
C33 C34 1.433(8)
C33 C37 1.474(7)
C34 C35 1.408(7)
C34 C36 1.435(7)
C35 O8 1.250(6)
C35 O9 1.351(6)
C35 Eu1 3.204(5)
C36 O7 1.251(6)
C36 C43 1.483(7)
C37 C42 1.374(8)
C37 C38 1.385(8)
C38 C39 1.370(9)
C39 C40 1.368(10)
C40 C41 1.345(10)
C41 C42 1.375(9)
C43 C44 1.385(8)
C43 C48 1.400(8)
C44 C45 1.402(9)
C45 C46 1.378(10)
C46 C47 1.347(10)
C47 C48 1.397(8)
C49 N4 1.313(7)
C49 C50 1.403(8)
C50 C51 1.365(9)
C51 C52 1.398(9)
C52 C53 1.407(8)
C52 C54 1.427(8)
C53 N4 1.367(6)
C53 C57 1.420(8)
C54 C55 1.348(10)
C55 C56 1.432(9)
C56 C58 1.394(9)
C56 C57 1.410(7)
C57 N5 1.370(7)
C58 C59 1.345(10)
C59 C60 1.413(8)
C60 N5 1.315(7)
N1 O3 1.445(7)
N2 O6 1.439(6)
N3 O9 1.444(6)
N4 Eu1 2.550(4)
N5 Eu1 2.614(4)
O1 Eu1 2.378(4)
O2 Eu1 2.361(4)
O4 Eu1 2.385(4)
O5 Eu1 2.376(4)
O7 Eu1 2.441(3)
O8 Eu1 2.340(4)
C61 Cl1 1.59(2)
C61 Cl2 1.68(2)
